data_2009446
loop_
_publ_author_name
'Viossat, B.'
'Nguyen-Huy, D.'
'Daran, J.C.'
'Lancelot, J.C.'

_publ_section_title
;
 Synth\`ese et structure du t\'etrachloroplatinate(II) de
 pyrido[2,3-<i>h</i>]pyrrolo[1,2-<i>a</i>]quinoxalinium monohydrate,
 [C~14~H~11~N~3~][PtCl~4~].H~2~O
;
_journal_issue 2
_journal_name_full 'Acta Crystallographica Section C'
_journal_page_first 209
_journal_page_last 211
_journal_paper_doi 10.1107/S0108270193006237
_journal_volume 50
_journal_year 1994
_chemical_formula_sum 'C14 H13 Cl4 N3 O Pt'
_chemical_formula_weight 576.18
_space_group_IT_number 2
_space_group_name_Hall '-P 1'
_space_group_name_H-M_alt 'P -1'
_symmetry_cell_setting triclinic
_symmetry_space_group_name_Hall '-P 1'
_symmetry_space_group_name_H-M 'P -1'
_atom_type_scat_source 'International Tables for X-ray Crystallography (1974, Tome IV, Tableau 2.2B)'
_cell_angle_alpha 79.950(10)
_cell_angle_beta 80.15(2)
_cell_angle_gamma 72.270(10)
_cell_formula_units_Z 2
_cell_length_a 7.977(2)
_cell_length_b 8.4750(10)
_cell_length_c 13.103(3)
_cell_measurement_reflns_used 25
_cell_measurement_temperature 293.0(10)
_cell_measurement_theta_max 15
_cell_measurement_theta_min 14.6
_cell_volume 824.2(3)
_diffrn_measurement_device 'Enraf-Nonius CAD-4'
_diffrn_measurement_method \q/2\q
_diffrn_radiation_type MoK\a
_diffrn_radiation_wavelength 0.7107
_diffrn_reflns_limit_h_max 9
_diffrn_reflns_limit_h_min -9
_diffrn_reflns_limit_k_max 10
_diffrn_reflns_limit_k_min -9
_diffrn_reflns_limit_l_max 15
_diffrn_reflns_limit_l_min 0
_diffrn_reflns_number '2899 (unique)'
_diffrn_reflns_theta_max 25
_diffrn_standards_decay_% <1
_diffrn_standards_interval_count 100
_diffrn_standards_number '2 (\=341 et 3\=2\=6)'
_exptl_absorpt_coefficient_mu 9.26
_exptl_absorpt_correction_type none
_exptl_crystal_colour 'jaune p\^ale'
_exptl_crystal_density_diffrn 2.32
_exptl_crystal_density_meas 2.30
_exptl_crystal_density_method 'Flottement dans ?'
_exptl_crystal_description parall\'el\'epip\'edique
_exptl_crystal_size_max 0.36
_exptl_crystal_size_mid 0.22
_exptl_crystal_size_min 0.18
_refine_diff_density_min
; Aucun r\'esidu significatif sur la s\'erie de Fourier des
diff\'erences
;
_refine_ls_goodness_of_fit_obs 1.8
_refine_ls_number_parameters 281
_refine_ls_number_reflns 2617
_refine_ls_R_factor_obs 0.021
_refine_ls_shift/esd_max 0.18
_refine_ls_structure_factor_coef F
_refine_ls_weighting_scheme unit
_refine_ls_wR_factor_obs 0.023
_reflns_number_observed 2617
_reflns_number_total 2899
_reflns_observed_criterion I>3\s(I)
_cod_data_source_file du1041.cif
_cod_data_source_block du1041_structure_1_of_1
_cod_depositor_comments
;
 Adding the _atom_site_type_symbol data item.

 Antanas Vaitkus,
 2017-01-30

The following automatic conversions were performed:

'_refine_ls_weighting_scheme' value '1' was changed to 'unit'.

Automatic conversion script
Id: cif_fix_values 3143 2015-03-26 13:38:13Z robertas 
;
_cod_original_cell_volume 824(4)
_cod_original_formula_sum 'C14 H13 Cl4 N3 O1 Pt1'
_cod_database_code 2009446

loop_
_space_group_symop_id
_space_group_symop_operation_xyz
1 x,y,z
2 -x,-y,-z

loop_
_atom_site_label
_atom_site_type_symbol
_atom_site_fract_x
_atom_site_fract_y
_atom_site_fract_z
_atom_site_U_iso_or_equiv
Pt Pt .04068(3) .22138(3) .27934(2) .0317
Cl(1) Cl -.0101(2) .4145(2) .39150(10) .0535
Cl(2) Cl .1013(2) .0372(2) .15790(10) .0464
Cl(3) Cl .3383(2) .1507(2) .29400(10) .0501
Cl(4) Cl -.2592(2) .2846(2) .27180(10) .0534
N(5) N .5882(7) .8015(6) -.0206(4) .0449
N(8) N .6465(7) .7808(7) .3927(4) .0519
N(12) N .3704(6) .6564(5) .1237(3) .0372
C(1) C .2563(8) .5699(7) .1725(5) .0441
C(2) C .1568(8) .5527(7) .0996(5) .0486
C(3) C .2115(9) .6298(8) .0039(5) .0487
C(4) C .4583(8) .7630(7) -.0532(5) .0462
C(6) C .7442(8) .8330(7) .1132(5) .0462
C(7) C .7610(8) .8260(8) .2145(5) .0502
C(9) C .5310(10) .7464(9) .4707(5) .0587
C(10) C .3890(10) .6990(10) .4514(5) .0576
C(11) C .3720(8) .6881(8) .3520(5) .0488
C(13) C .3458(8) .6927(7) .0164(4) .0429
C(14) C .6075(7) .7820(7) .0849(4) .0417
C(15) C .6365(7) .7735(7) .2910(5) .0422
C(16) C .4991(7) .7203(6) .2680(4) .0381
C(17) C .4918(7) .7169(6) .1601(4) .0359
OW O .9096(9) .8930(10) .4295(6) .0875
H(1) H .236(9) .534(9) .251(6) ?
H(2) H .038(9) .499(8) .123(5) ?
H(3) H .1810(10) .632(9) -.052(6) ?
H(4) H .434(9) .801(8) -.135(6) ?
H(5) H .675(9) .854(9) -.074(5) ?
H(6) H .829(9) .890(9) .058(5) ?
H(7) H .845(9) .878(9) .233(5) ?
H(8) H .730(10) .823(9) .400(6) ?
H(9) H .549(9) .764(9) .540(6) ?
H(10) H .310(10) .668(9) .504(6) ?
H(11) H .262(9) .639(9) .343(5) ?
H(21) H .820(10) .930(10) .456(8) ?
H(22) H .970(10) .972(9) .410(6) ?

loop_
_geom_angle_atom_site_label_1
_geom_angle_atom_site_label_2
_geom_angle_atom_site_label_3
_geom_angle
_geom_angle_publ_flag
Cl(1) Pt Cl(2) 176.19(8) yes
Cl(1) Pt Cl(3) 89.11(6) yes
Cl(1) Pt Cl(4) 90.45(6) yes
Cl(2) Pt Cl(3) 177.40(10) yes
Cl(2) Pt Cl(4) 91.07(5) yes
Cl(3) Pt Cl(4) 177.39(6) yes
C(2) C(1) N(12) 108.7(5) yes
C(1) C(2) C(3) 108.3(6) yes
C(2) C(3) C(13) 107.8(6) yes
N(5) C(4) C(13) 120.1(6) yes
C(4) N(5) C(14) 122.0(6) yes
C(7) C(6) C(14) 120.4(6) yes
C(6) C(7) C(15) 118.8(7) yes
C(9) N(8) C(15) 123.7(7) yes
N(8) C(9) C(10) 119.8(7) yes
C(9) C(10) C(11) 119.4(7) yes
C(10) C(11) C(16) 121.1(7) yes
C(1) N(12) C(13) 107.5(5) yes
C(1) N(12) C(17) 132.7(5) yes
C(13) N(12) C(17) 119.8(5) yes
C(3) C(13) C(4) 132.2(6) yes
C(3) C(13) N(12) 107.6(5) yes
C(4) C(13) N(12) 119.8(6) yes
N(5) C(14) C(6) 118.4(5) yes
N(5) C(14) C(17) 120.3(6) yes
C(6) C(14) C(17) 121.3(5) yes
C(7) C(15) N(8) 118.0(6) yes
C(7) C(15) C(16) 123.4(6) yes
N(8) C(15) C(16) 118.6(5) yes
C(11) C(16) C(15) 117.3(6) yes
C(11) C(16) C(17) 125.7(6) yes
C(15) C(16) C(17) 116.8(5) yes
N(12) C(17) C(14) 116.9(5) yes
N(12) C(17) C(16) 124.2(5) yes
C(14) C(17) C(16) 118.8(6) yes

loop_
_geom_bond_atom_site_label_1
_geom_bond_atom_site_label_2
_geom_bond_distance
_geom_bond_publ_flag
Pt Cl(1) 2.2880(10) yes
Pt Cl(2) 2.3120(10) yes
Pt Cl(3) 2.298(2) yes
Pt Cl(4) 2.302(2) yes
C(1) C(2) 1.390(10) yes
C(1) N(12) 1.349(8) yes
C(2) C(3) 1.374(9) yes
C(3) C(13) 1.380(10) yes
C(4) N(5) 1.330(10) yes
C(4) C(13) 1.359(9) yes
N(5) C(14) 1.393(8) yes
C(6) C(7) 1.350(10) yes
C(6) C(14) 1.410(10) yes
C(7) C(15) 1.401(8) yes
N(8) C(9) 1.312(9) yes
N(8) C(15) 1.361(9) yes
C(9) C(10) 1.380(10) yes
C(10) C(11) 1.360(10) yes
C(11) C(16) 1.413(8) yes
N(12) C(13) 1.420(7) yes
N(12) C(17) 1.405(8) yes
C(14) C(17) 1.391(8) yes
C(15) C(16) 1.399(9) yes
C(16) C(17) 1.430(8) yes
C(1) H(1) 1.02(7) no
C(2) H(2) 1.14(7) no
C(3) H(3) 0.82(7) no
C(4) H(4) 1.10(7) no
N(5) H(5) 1.04(7) no
C(6) H(6) 1.06(7) no
C(7) H(7) 0.98(7) no
N(8) H(8) 0.91(7) no
C(9) H(9) 0.98(7) no
C(10) H(10) .89(7) no
C(11) H(11) 1.11(7) no
OW H(21) 0.74(8) no
OW H(22) 0.92(8) no
